data_4074428
loop_
_publ_author_name
'Ruiz, Jos\'e'
'Cutillas, Natalia'
'L\'opez, Francisco'
'L\'opez, Gregorio'
'Bautista, Delia'

_publ_section_title
;
 A Copper- and Amine-Free Sonogashira Reaction of Aryl Halides Catalyzed
 by 1,3,5-Triaza-7-phosphaadamantane Palladium Systems
;
_journal_issue 24
_journal_name_full Organometallics
_journal_page_first 5768
_journal_paper_doi 10.1021/om060636k
_journal_volume 25
_journal_year 2006
_chemical_formula_sum 'C15 H24 Cl N4 P Pd'
_chemical_formula_weight 433.20
_chemical_name_systematic
; 
 ? 
;
_space_group_IT_number 14
_symmetry_cell_setting monoclinic
_symmetry_space_group_name_Hall '-P 2ybc'
_symmetry_space_group_name_H-M 'P 1 21/c 1'
_atom_sites_solution_hydrogens geom
_atom_sites_solution_primary direct
_atom_sites_solution_secondary difmap
_audit_creation_method SHELXL-97
_cell_angle_alpha 90.00
_cell_angle_beta 92.531(2)
_cell_angle_gamma 90.00
_cell_formula_units_Z 4
_cell_length_a 6.0478(3)
_cell_length_b 17.7771(8)
_cell_length_c 15.6673(7)
_cell_measurement_reflns_used 6933
_cell_measurement_temperature 100(2)
_cell_measurement_theta_max 28.17
_cell_measurement_theta_min 2.29
_cell_volume 1682.78(14)
_computing_cell_refinement 'Bruker SAINT'
_computing_data_collection 'Bruker SMART'
_computing_data_reduction 'Bruker SAINT'
_computing_molecular_graphics 'Bruker SHELXTL'
_computing_publication_material 'Bruker SHELXTL'
_computing_structure_refinement 'SHELXL-97 (Sheldrick, 1997)'
_computing_structure_solution 'SHELXS-97 (Sheldrick, 1990)'
_diffrn_ambient_temperature 100(2)
_diffrn_detector_area_resol_mean 8.26
_diffrn_measured_fraction_theta_full 0.999
_diffrn_measured_fraction_theta_max 0.998
_diffrn_measurement_device_type 'Bruker SMART APEX'
_diffrn_measurement_method \w-scan
_diffrn_radiation_monochromator graphite
_diffrn_radiation_source 'fine-focus sealed tube'
_diffrn_radiation_type MoK\a
_diffrn_radiation_wavelength 0.71073
_diffrn_reflns_av_R_equivalents 0.0168
_diffrn_reflns_av_sigmaI/netI 0.0121
_diffrn_reflns_limit_h_max 7
_diffrn_reflns_limit_h_min -7
_diffrn_reflns_limit_k_max 22
_diffrn_reflns_limit_k_min -22
_diffrn_reflns_limit_l_max 19
_diffrn_reflns_limit_l_min -19
_diffrn_reflns_number 18270
_diffrn_reflns_theta_full 26.00
_diffrn_reflns_theta_max 26.37
_diffrn_reflns_theta_min 1.73
_exptl_absorpt_coefficient_mu 1.358
_exptl_absorpt_correction_T_max 0.8432
_exptl_absorpt_correction_T_min 0.6704
_exptl_absorpt_correction_type multi-scan
_exptl_absorpt_process_details SADABS
_exptl_crystal_colour colourless
_exptl_crystal_density_diffrn 1.710
_exptl_crystal_density_method 'not measured'
_exptl_crystal_description prism
_exptl_crystal_F_000 880
_exptl_crystal_size_max 0.32
_exptl_crystal_size_mid 0.17
_exptl_crystal_size_min 0.13
_refine_diff_density_max 0.404
_refine_diff_density_min -0.361
_refine_diff_density_rms 0.068
_refine_ls_extinction_method none
_refine_ls_goodness_of_fit_ref 1.074
_refine_ls_hydrogen_treatment 'rigid methyls, others riding'
_refine_ls_matrix_type full
_refine_ls_number_parameters 201
_refine_ls_number_reflns 3444
_refine_ls_number_restraints 3
_refine_ls_restrained_S_all 1.075
_refine_ls_R_factor_all 0.0187
_refine_ls_R_factor_gt 0.0181
_refine_ls_shift/su_max 0.002
_refine_ls_shift/su_mean 0.000
_refine_ls_structure_factor_coef Fsqd
_refine_ls_weighting_details 'calc w=1/[\s^2^(Fo^2^)+(0.0241P)^2^+1.3297P] where P=(Fo^2^+2Fc^2^)/3'
_refine_ls_weighting_scheme calc
_refine_ls_wR_factor_gt 0.0461
_refine_ls_wR_factor_ref 0.0465
_reflns_number_gt 3357
_reflns_number_total 3444
_reflns_threshold_expression >2sigma(I)
_cod_data_source_file om060636ksi20060714_114645.cif
_cod_data_source_block pta7s
_cod_original_sg_symbol_H-M 'P 2(1)/c'
_cod_database_code 4074428

loop_
_symmetry_equiv_pos_as_xyz
'x, y, z'
'-x, y+1/2, -z+1/2'
'-x, -y, -z'
'x, -y-1/2, z-1/2'

loop_
_atom_site_label
_atom_site_type_symbol
_atom_site_fract_x
_atom_site_fract_y
_atom_site_fract_z
_atom_site_U_iso_or_equiv
_atom_site_adp_type
_atom_site_occupancy
_atom_site_symmetry_multiplicity
_atom_site_calc_flag
_atom_site_refinement_flags
Pd1 Pd 0.599001(19) 0.217433(6) 0.412478(7) 0.01065(5) Uani 1 1 d .
P1 P 0.46259(7) 0.32622(2) 0.36343(3) 0.01172(9) Uani 1 1 d .
Cl1 Cl 0.40170(7) 0.24138(2) 0.53913(2) 0.01635(9) Uani 1 1 d .
N1 N 0.7688(2) 0.11991(8) 0.46272(9) 0.0135(3) Uani 1 1 d .
N2 N 0.4613(2) 0.47774(8) 0.40047(9) 0.0163(3) Uani 1 1 d .
N3 N 0.1056(2) 0.42210(8) 0.34878(10) 0.0185(3) Uani 1 1 d .
N4 N 0.4044(2) 0.44276(8) 0.24870(9) 0.0171(3) Uani 1 1 d .
C1 C 0.7829(3) 0.19318(9) 0.31242(11) 0.0132(3) Uani 1 1 d D
C2 C 0.7488(3) 0.20834(9) 0.22540(11) 0.0155(3) Uani 1 1 d D
H2 H 0.6157 0.2323 0.2057 0.019 Uiso 1 1 calc R
C3 C 0.9069(3) 0.18894(10) 0.16678(11) 0.0193(4) Uani 1 1 d D
H3 H 0.8809 0.2002 0.1079 0.023 Uiso 1 1 calc R
C4 C 1.1020(3) 0.15325(10) 0.19406(12) 0.0201(4) Uani 1 1 d D
H4 H 1.2130 0.1425 0.1548 0.024 Uiso 1 1 calc R
C5 C 1.1327(3) 0.13344(9) 0.27988(12) 0.0173(3) Uani 1 1 d D
H5 H 1.2625 0.1071 0.2988 0.021 Uiso 1 1 calc R
C6 C 0.9734(3) 0.15213(9) 0.33792(11) 0.0146(3) Uani 1 1 d D
C7 C 0.9951(3) 0.12853(10) 0.42997(11) 0.0163(3) Uani 1 1 d .
H7A H 1.0762 0.0803 0.4351 0.020 Uiso 1 1 calc R
H7B H 1.0788 0.1670 0.4638 0.020 Uiso 1 1 calc R
C8 C 0.6613(3) 0.05213(9) 0.42561(11) 0.0163(3) Uani 1 1 d .
H8A H 0.7440 0.0073 0.4447 0.020 Uiso 1 1 calc R
H8B H 0.6594 0.0552 0.3631 0.020 Uiso 1 1 calc R
H8C H 0.5092 0.0488 0.4444 0.020 Uiso 1 1 calc R
C9 C 0.7846(3) 0.11252(10) 0.55694(11) 0.0206(4) Uani 1 1 d .
H9A H 0.6357 0.1077 0.5786 0.025 Uiso 1 1 calc R
H9B H 0.8570 0.1572 0.5819 0.025 Uiso 1 1 calc R
H9C H 0.8716 0.0677 0.5727 0.025 Uiso 1 1 calc R
C10 C 0.5003(3) 0.36669(9) 0.25651(11) 0.0169(3) Uani 1 1 d .
H10A H 0.6603 0.3691 0.2459 0.020 Uiso 1 1 calc R
H10B H 0.4289 0.3335 0.2126 0.020 Uiso 1 1 calc R
C11 C 0.5658(3) 0.40658(9) 0.42815(11) 0.0149(3) Uani 1 1 d .
H11A H 0.5357 0.3975 0.4889 0.018 Uiso 1 1 calc R
H11B H 0.7281 0.4107 0.4235 0.018 Uiso 1 1 calc R
C12 C 0.1628(3) 0.34322(9) 0.36923(12) 0.0179(3) Uani 1 1 d .
H12A H 0.0814 0.3095 0.3286 0.021 Uiso 1 1 calc R
H12B H 0.1161 0.3312 0.4275 0.021 Uiso 1 1 calc R
C13 C 0.2207(3) 0.47467(10) 0.40822(12) 0.0186(3) Uani 1 1 d .
H13A H 0.1593 0.5257 0.3984 0.022 Uiso 1 1 calc R
H13B H 0.1892 0.4599 0.4674 0.022 Uiso 1 1 calc R
C14 C 0.1648(3) 0.44121(10) 0.26133(12) 0.0198(4) Uani 1 1 d .
H14A H 0.1022 0.4912 0.2464 0.024 Uiso 1 1 calc R
H14B H 0.0954 0.4041 0.2214 0.024 Uiso 1 1 calc R
C15 C 0.5072(3) 0.49466(9) 0.31152(11) 0.0176(3) Uani 1 1 d .
H15A H 0.6694 0.4939 0.3054 0.021 Uiso 1 1 calc R
H15B H 0.4548 0.5463 0.2982 0.021 Uiso 1 1 calc R

loop_
_atom_site_aniso_label
_atom_site_aniso_U_11
_atom_site_aniso_U_22
_atom_site_aniso_U_33
_atom_site_aniso_U_23
_atom_site_aniso_U_13
_atom_site_aniso_U_12
Pd1 0.01203(7) 0.00969(7) 0.01018(7) -0.00019(4) 0.00002(5) 0.00095(4)
P1 0.01183(19) 0.01062(19) 0.01267(19) 0.00031(15) 0.00015(15) 0.00099(15)
Cl1 0.01793(19) 0.0188(2) 0.01247(18) -0.00076(15) 0.00235(15) 0.00159(15)
N1 0.0167(7) 0.0123(6) 0.0114(6) 0.0006(5) -0.0012(5) 0.0011(5)
N2 0.0176(7) 0.0121(7) 0.0192(7) 0.0001(6) 0.0025(6) 0.0003(5)
N3 0.0131(7) 0.0154(7) 0.0272(8) 0.0046(6) 0.0016(6) 0.0029(5)
N4 0.0196(7) 0.0137(7) 0.0181(7) 0.0030(6) 0.0014(6) 0.0036(6)
C1 0.0128(7) 0.0098(7) 0.0173(8) -0.0014(6) 0.0022(6) -0.0011(6)
C2 0.0180(8) 0.0116(8) 0.0170(8) 0.0005(6) 0.0012(7) 0.0015(6)
C3 0.0271(9) 0.0141(8) 0.0173(8) 0.0025(7) 0.0065(7) 0.0012(7)
C4 0.0217(9) 0.0157(8) 0.0239(9) 0.0002(7) 0.0104(7) 0.0003(7)
C5 0.0124(8) 0.0143(8) 0.0253(9) -0.0001(7) 0.0019(7) 0.0012(6)
C6 0.0142(8) 0.0111(7) 0.0185(8) 0.0000(6) 0.0002(6) -0.0026(6)
C7 0.0131(8) 0.0159(8) 0.0198(8) 0.0012(7) -0.0014(6) 0.0012(6)
C8 0.0180(8) 0.0119(8) 0.0188(8) 0.0009(6) -0.0006(7) -0.0008(6)
C9 0.0299(10) 0.0189(9) 0.0126(8) 0.0008(7) -0.0020(7) 0.0063(7)
C10 0.0221(8) 0.0133(8) 0.0154(8) 0.0021(6) 0.0020(6) 0.0047(7)
C11 0.0152(8) 0.0130(8) 0.0165(8) -0.0013(6) -0.0008(6) 0.0001(6)
C12 0.0121(8) 0.0140(8) 0.0274(9) 0.0040(7) 0.0003(7) -0.0002(6)
C13 0.0193(8) 0.0142(8) 0.0227(9) 0.0018(7) 0.0065(7) 0.0047(7)
C14 0.0182(8) 0.0173(8) 0.0234(9) 0.0044(7) -0.0037(7) 0.0036(7)
C15 0.0178(8) 0.0128(8) 0.0224(9) 0.0032(7) 0.0037(7) -0.0010(6)

loop_
_atom_type_symbol
_atom_type_description
_atom_type_scat_dispersion_real
_atom_type_scat_dispersion_imag
_atom_type_scat_source
C C 0.0033 0.0016 'International Tables Vol C Tables 4.2.6.8 and 6.1.1.4'
H H 0.0000 0.0000 'International Tables Vol C Tables 4.2.6.8 and 6.1.1.4'
N N 0.0061 0.0033 'International Tables Vol C Tables 4.2.6.8 and 6.1.1.4'
P P 0.1023 0.0942 'International Tables Vol C Tables 4.2.6.8 and 6.1.1.4'
Cl Cl 0.1484 0.1585 'International Tables Vol C Tables 4.2.6.8 and 6.1.1.4'
Pd Pd -0.9988 1.0072 'International Tables Vol C Tables 4.2.6.8 and 6.1.1.4'

loop_
_geom_angle_atom_site_label_1
_geom_angle_atom_site_label_2
_geom_angle_atom_site_label_3
_geom_angle
C1 Pd1 N1 80.82(6)
C1 Pd1 P1 97.27(5)
N1 Pd1 P1 172.84(4)
C1 Pd1 Cl1 175.38(5)
N1 Pd1 Cl1 95.01(4)
P1 Pd1 Cl1 86.621(15)
C12 P1 C11 98.95(8)
C12 P1 C10 98.16(8)
C11 P1 C10 98.31(8)
C12 P1 Pd1 118.39(6)
C11 P1 Pd1 111.83(5)
C10 P1 Pd1 126.37(6)
C8 N1 C9 109.16(13)
C8 N1 C7 110.08(13)
C9 N1 C7 109.40(13)
C8 N1 Pd1 108.65(10)
C9 N1 Pd1 116.49(10)
C7 N1 Pd1 102.84(10)
C15 N2 C13 108.47(13)
C15 N2 C11 111.12(13)
C13 N2 C11 111.01(13)
C14 N3 C13 108.35(14)
C14 N3 C12 110.92(14)
C13 N3 C12 111.46(14)
C15 N4 C14 108.19(13)
C15 N4 C10 111.58(14)
C14 N4 C10 110.95(14)
C2 C1 C6 117.47(15)
C2 C1 Pd1 131.13(13)
C6 C1 Pd1 111.37(12)
C1 C2 C3 121.20(16)
C4 C3 C2 120.43(17)
C3 C4 C5 119.12(16)
C6 C5 C4 120.17(16)
C5 C6 C1 121.29(15)
C5 C6 C7 121.76(15)
C1 C6 C7 116.95(15)
N1 C7 C6 108.46(13)
N4 C10 P1 111.64(11)
N2 C11 P1 111.93(11)
N3 C12 P1 111.50(11)
N2 C13 N3 114.47(14)
N3 C14 N4 114.30(14)
N2 C15 N4 114.64(14)

loop_
_geom_bond_atom_site_label_1
_geom_bond_atom_site_label_2
_geom_bond_distance
Pd1 C1 2.0086(16)
Pd1 N1 2.1467(14)
Pd1 P1 2.2260(4)
Pd1 Cl1 2.3983(4)
P1 C12 1.8444(17)
P1 C11 1.8446(17)
P1 C10 1.8464(17)
N1 C8 1.476(2)
N1 C9 1.481(2)
N1 C7 1.491(2)
N2 C15 1.464(2)
N2 C13 1.467(2)
N2 C11 1.471(2)
N3 C14 1.471(2)
N3 C13 1.472(2)
N3 C12 1.476(2)
N4 C15 1.467(2)
N4 C14 1.471(2)
N4 C10 1.474(2)
C1 C2 1.396(2)
C1 C6 1.407(2)
C2 C3 1.398(2)
C3 C4 1.390(3)
C4 C5 1.394(3)
C5 C6 1.394(2)
C6 C7 1.502(2)

loop_
_geom_hbond_atom_site_label_D
_geom_hbond_atom_site_label_H
_geom_hbond_atom_site_label_A
_geom_hbond_distance_DH
_geom_hbond_distance_HA
_geom_hbond_distance_DA
_geom_hbond_angle_DHA
_geom_hbond_site_symmetry_A
C5 H5 Pd1 0.95 3.29 3.7391(17) 111.0 1_655
C7 H7B Cl1 0.99 2.60 3.5530(17) 161.9 1_655
C11 H11B N3 0.99 2.62 3.555(2) 157.7 1_655
C2 H2 Cl1 0.95 2.90 3.6304(18) 134.7 4_565
